data_7044255
loop_
_publ_author_name
'Driess, Matthias'
'Luecke, Marcel Philip'
'Porwal, Digvijay'
'Kostenko, Arseni'
'Zhou, Yupeng'
'Yao, Shenglai'
'Keck, Matthias'
'Limberg, Christian'
'Oestreich, Martin'

_publ_section_title
;
 Bis(silylenyl)-substituted ferrocene-stabilized 6-arene iron(0)
 complexes: synthesis, structure and catalytic application
;
_journal_name_full 'Dalton Trans.'
_journal_paper_doi 10.1039/C7DT03301J
_journal_year 2017
_chemical_formula_sum 'C32 H56 B10 N4 Si2'
_chemical_formula_weight 661.09
_chemical_name_systematic
; 
 ? 
;
_space_group_IT_number 14
_symmetry_cell_setting monoclinic
_symmetry_space_group_name_Hall '-P 2ybc'
_symmetry_space_group_name_H-M 'P 1 21/c 1'
_atom_sites_solution_hydrogens geom
_atom_sites_solution_primary direct
_atom_sites_solution_secondary difmap
_audit_block_doi 10.5517/ccdc.csd.cc1m3dw0
_audit_creation_method 'CrysAlisPro 1.171.38.41 (Rigaku OD, 2015)'
_audit_update_record
;
2016-07-13 deposited with the CCDC.
2017-09-18 downloaded from the CCDC.
;
_cell_angle_alpha 90.00
_cell_angle_beta 115.784(2)
_cell_angle_gamma 90.00
_cell_formula_units_Z 8
_cell_length_a 27.1017(3)
_cell_length_b 15.6600(2)
_cell_length_c 26.8284(3)
_cell_measurement_reflns_used 18187
_cell_measurement_temperature 150(2)
_cell_measurement_theta_max 73.4190
_cell_measurement_theta_min 3.3040
_cell_volume 10252.7(3)
_computing_cell_refinement 'CrysAlisPro 1.171.38.41 (Rigaku OD, 2015)'
_computing_data_collection 'CrysAlisPro 1.171.38.41 (Rigaku OD, 2015)'
_computing_data_reduction 'CrysAlisPro 1.171.38.41 (Rigaku OD, 2015)'
_computing_structure_refinement 'SHELXL-97 (Sheldrick, 1997)'
_computing_structure_solution 'SHELXS-97 (Sheldrick, 1990)'
_diffrn_ambient_temperature 150(2)
_diffrn_measured_fraction_theta_full 1.000
_diffrn_measured_fraction_theta_max 1.000
_diffrn_measurement_device 'four-circle diffractometer'
_diffrn_measurement_device_type 'SuperNova, Single source at offset, Atlas'
_diffrn_radiation_monochromator mirror
_diffrn_radiation_source 'fine-focus sealed tube'
_diffrn_radiation_type CuK\a
_diffrn_radiation_wavelength 1.54184
_diffrn_reflns_av_R_equivalents 0.0484
_diffrn_reflns_av_sigmaI/netI 0.0409
_diffrn_reflns_limit_h_max 27
_diffrn_reflns_limit_h_min -32
_diffrn_reflns_limit_k_max 18
_diffrn_reflns_limit_k_min -15
_diffrn_reflns_limit_l_max 32
_diffrn_reflns_limit_l_min -31
_diffrn_reflns_number 69652
_diffrn_reflns_theta_full 67.50
_diffrn_reflns_theta_max 67.50
_diffrn_reflns_theta_min 3.30
_exptl_absorpt_coefficient_mu 0.777
_exptl_absorpt_correction_T_max 1.00000
_exptl_absorpt_correction_T_min 0.10136
_exptl_absorpt_correction_type multi-scan
_exptl_absorpt_process_details
;
CrysAlisPro 1.171.38.41 (Rigaku Oxford Diffraction, 2015)
Empirical absorption correction using spherical harmonics,
 implemented in SCALE3 ABSPACK scaling algorithm.
;
_exptl_crystal_colour colorless
_exptl_crystal_density_diffrn 0.857
_exptl_crystal_density_method 'not measured'
_exptl_crystal_description block
_exptl_crystal_F_000 2832
_exptl_crystal_size_max 0.20
_exptl_crystal_size_mid 0.12
_exptl_crystal_size_min 0.11
_platon_squeeze_details
;
;
_refine_diff_density_max 0.509
_refine_diff_density_min -0.289
_refine_diff_density_rms 0.045
_refine_ls_extinction_method none
_refine_ls_goodness_of_fit_ref 0.972
_refine_ls_hydrogen_treatment constr
_refine_ls_matrix_type full
_refine_ls_number_parameters 889
_refine_ls_number_reflns 18464
_refine_ls_number_restraints 0
_refine_ls_restrained_S_all 0.972
_refine_ls_R_factor_all 0.0704
_refine_ls_R_factor_gt 0.0530
_refine_ls_shift/su_max 0.001
_refine_ls_shift/su_mean 0.000
_refine_ls_structure_factor_coef Fsqd
_refine_ls_weighting_details 'calc w=1/[\s^2^(Fo^2^)+(0.0965P)^2^+0.0000P] where P=(Fo^2^+2Fc^2^)/3'
_refine_ls_weighting_scheme calc
_refine_ls_wR_factor_gt 0.1411
_refine_ls_wR_factor_ref 0.1514
_reflns_number_gt 13297
_reflns_number_total 18464
_reflns_threshold_expression >2sigma(I)
_cod_data_source_file c7dt03301j2.cif
_cod_data_source_block SiCCSi
_cod_depositor_comments
;

2018-02-14
Z value and formula fixed to values more according to usual
chemical conventions.                 miguel
;
_cod_original_formula_sum 'C64 H112 B20 N8 Si4'
_cod_original_formula_weight 1322.18
_cod_original_formula_units_Z 4
_cod_original_cell_volume 10252.7(2)
_cod_original_sg_symbol_H-M p21/c
_cod_database_code 7044255

loop_
_symmetry_equiv_pos_as_xyz
'x, y, z'
'-x, y+1/2, -z+1/2'
'-x, -y, -z'
'x, -y-1/2, z-1/2'

loop_
_atom_site_label
_atom_site_type_symbol
_atom_site_fract_x
_atom_site_fract_y
_atom_site_fract_z
_atom_site_U_iso_or_equiv
_atom_site_adp_type
_atom_site_occupancy
_atom_site_symmetry_multiplicity
_atom_site_calc_flag
_atom_site_refinement_flags
Si1 Si 0.072385(19) 0.72361(3) 0.691838(19) 0.03643(12) Uani 1 1 d .
N1 N 0.23115(6) 0.70888(11) 0.88333(6) 0.0404(4) Uani 1 1 d .
C1 C 0.14304(7) 0.61858(13) 0.79521(7) 0.0372(4) Uani 1 1 d .
B1 B 0.07629(8) 0.59365(15) 0.77830(8) 0.0383(4) Uani 1 1 d .
H1 H 0.0479 0.6383 0.7857 0.046 Uiso 1 1 calc R
Si2 Si 0.171242(19) 0.73750(4) 0.81697(2) 0.03898(13) Uani 1 1 d .
N2 N 0.15388(6) 0.75394(11) 0.87689(6) 0.0404(4) Uani 1 1 d .
C2 C 0.09712(7) 0.60988(12) 0.72708(7) 0.0352(4) Uani 1 1 d .
B2 B 0.16347(8) 0.57739(15) 0.74769(9) 0.0407(5) Uani 1 1 d .
H2 H 0.1928 0.6112 0.7353 0.049 Uiso 1 1 calc R
Si3 Si 0.325859(19) 0.33325(4) 0.66772(2) 0.03945(13) Uani 1 1 d .
N3 N 0.08501(6) 0.71239(10) 0.62899(6) 0.0375(3) Uani 1 1 d .
C3 C 0.03155(7) 0.70004(12) 0.59690(7) 0.0362(4) Uani 1 1 d .
B3 B 0.10749(9) 0.51635(15) 0.69967(9) 0.0423(5) Uani 1 1 d .
H3 H 0.0997 0.5087 0.6554 0.051 Uiso 1 1 calc R
Si4 Si 0.41723(2) 0.31791(4) 0.79897(2) 0.04811(14) Uani 1 1 d .
N4 N 0.00819(6) 0.69058(10) 0.63125(6) 0.0372(3) Uani 1 1 d .
C4 C 0.00416(8) 0.69766(12) 0.53500(7) 0.0397(4) Uani 1 1 d .
B4 B 0.13075(9) 0.54141(16) 0.83345(9) 0.0444(5) Uani 1 1 d .
H4 H 0.1385 0.5503 0.8777 0.053 Uiso 1 1 calc R
N5 N 0.34633(6) 0.32647(12) 0.60959(7) 0.0438(4) Uani 1 1 d .
C5 C -0.01787(8) 0.77021(13) 0.50309(8) 0.0437(4) Uani 1 1 d .
H5 H -0.0163 0.8236 0.5205 0.052 Uiso 1 1 calc R
B5 B 0.05330(9) 0.52638(15) 0.71912(9) 0.0426(5) Uani 1 1 d .
H5A H 0.0094 0.5252 0.6876 0.051 Uiso 1 1 calc R
N6 N 0.27092(6) 0.37963(10) 0.60300(6) 0.0363(3) Uani 1 1 d .
C6 C -0.04219(8) 0.76460(15) 0.44567(8) 0.0507(5) Uani 1 1 d .
H6 H -0.0572 0.8144 0.4241 0.061 Uiso 1 1 calc R
B6 B 0.18457(9) 0.53034(16) 0.81411(9) 0.0441(5) Uani 1 1 d .
H6A H 0.2284 0.5316 0.8458 0.053 Uiso 1 1 calc R
N7 N 0.40163(6) 0.32433(12) 0.86014(7) 0.0462(4) Uani 1 1 d .
C7 C -0.04473(9) 0.68849(16) 0.41982(8) 0.0549(5) Uani 1 1 d .
H7 H -0.0622 0.6851 0.3806 0.066 Uiso 1 1 calc R
B7 B 0.16284(10) 0.46450(16) 0.75435(10) 0.0468(5) Uani 1 1 d .
H7A H 0.1919 0.4225 0.7462 0.056 Uiso 1 1 calc R
N8 N 0.48153(6) 0.33434(13) 0.86347(6) 0.0469(4) Uani 1 1 d .
C8 C -0.02197(12) 0.61700(16) 0.45074(9) 0.0656(7) Uani 1 1 d .
H8 H -0.0227 0.5644 0.4328 0.079 Uiso 1 1 calc R
B8 B 0.09438(10) 0.43266(16) 0.73729(10) 0.0480(5) Uani 1 1 d .
H8A H 0.0781 0.3691 0.7181 0.058 Uiso 1 1 calc R
C9 C 0.00231(11) 0.62122(14) 0.50849(9) 0.0574(6) Uani 1 1 d .
H9 H 0.0176 0.5713 0.5297 0.069 Uiso 1 1 calc R
B9 B 0.07413(10) 0.48125(16) 0.78616(10) 0.0473(5) Uani 1 1 d .
H9A H 0.0443 0.4503 0.7991 0.057 Uiso 1 1 calc R
C10 C 0.13071(8) 0.73134(14) 0.61391(8) 0.0447(4) Uani 1 1 d .
B10 B 0.14212(10) 0.44202(17) 0.80769(10) 0.0492(5) Uani 1 1 d .
H10 H 0.1573 0.3844 0.8348 0.059 Uiso 1 1 calc R
C11 C 0.17482(10) 0.77749(19) 0.66377(11) 0.0645(6) Uani 1 1 d .
H11A H 0.1599 0.8311 0.6703 0.097 Uiso 1 1 calc R
H11B H 0.2064 0.7898 0.6563 0.097 Uiso 1 1 calc R
H11C H 0.1864 0.7411 0.6966 0.097 Uiso 1 1 calc R
B11 B 0.43068(9) 0.45839(18) 0.72730(9) 0.0470(5) Uani 1 1 d .
H11 H 0.4582 0.4119 0.7199 0.056 Uiso 1 1 calc R
C12 C 0.11387(11) 0.7902(2) 0.56464(12) 0.0776(9) Uani 1 1 d .
H12A H 0.0914 0.7586 0.5307 0.116 Uiso 1 1 calc R
H12B H 0.1467 0.8123 0.5623 0.116 Uiso 1 1 calc R
H12C H 0.0926 0.8379 0.5688 0.116 Uiso 1 1 calc R
B12 B 0.33727(9) 0.48026(16) 0.74711(8) 0.0423(5) Uani 1 1 d .
H12 H 0.3030 0.4484 0.7527 0.051 Uiso 1 1 calc R
C13 C 0.15356(11) 0.64781(18) 0.60419(12) 0.0675(7) Uani 1 1 d .
H13A H 0.1638 0.6110 0.6367 0.101 Uiso 1 1 calc R
H13B H 0.1860 0.6594 0.5979 0.101 Uiso 1 1 calc R
H13C H 0.1257 0.6192 0.5717 0.101 Uiso 1 1 calc R
B13 B 0.32617(8) 0.53789(15) 0.68635(8) 0.0404(5) Uani 1 1 d .
H13 H 0.2842 0.5458 0.6516 0.048 Uiso 1 1 calc R
C14 C -0.05088(7) 0.69464(14) 0.61917(8) 0.0439(4) Uani 1 1 d .
B14 B 0.39355(10) 0.52767(18) 0.80331(9) 0.0502(6) Uani 1 1 d .
H14 H 0.3965 0.5286 0.8463 0.060 Uiso 1 1 calc R
C15 C -0.05333(8) 0.69424(17) 0.67499(9) 0.0537(5) Uani 1 1 d .
H15A H -0.0372 0.6412 0.6947 0.081 Uiso 1 1 calc R
H15B H -0.0916 0.6982 0.6690 0.081 Uiso 1 1 calc R
H15C H -0.0328 0.7431 0.6971 0.081 Uiso 1 1 calc R
B15 B 0.38414(9) 0.52397(16) 0.67347(9) 0.0437(5) Uani 1 1 d .
H15 H 0.3808 0.5223 0.6304 0.052 Uiso 1 1 calc R
C16 C -0.08078(8) 0.61671(16) 0.58520(10) 0.0574(6) Uani 1 1 d .
H16A H -0.0800 0.6185 0.5490 0.086 Uiso 1 1 calc R
H16B H -0.1189 0.6171 0.5799 0.086 Uiso 1 1 calc R
H16C H -0.0626 0.5646 0.6048 0.086 Uiso 1 1 calc R
B16 B 0.45170(9) 0.51421(19) 0.79073(9) 0.0533(6) Uani 1 1 d .
H16 H 0.4936 0.5061 0.8256 0.064 Uiso 1 1 calc R
C17 C -0.07771(9) 0.77681(17) 0.58870(10) 0.0583(6) Uani 1 1 d .
H17A H -0.0560 0.8260 0.6091 0.087 Uiso 1 1 calc R
H17B H -0.1148 0.7813 0.5861 0.087 Uiso 1 1 calc R
H17C H -0.0796 0.7758 0.5514 0.087 Uiso 1 1 calc R
B17 B 0.44157(10) 0.56987(19) 0.72964(10) 0.0544(6) Uani 1 1 d .
H17 H 0.4765 0.5985 0.7238 0.065 Uiso 1 1 calc R
C18 C 0.20515(7) 0.73583(13) 0.91293(7) 0.0380(4) Uani 1 1 d .
B18 B 0.41788(11) 0.61327(19) 0.77670(10) 0.0556(6) Uani 1 1 d .
H18 H 0.4370 0.6716 0.8019 0.067 Uiso 1 1 calc R
C19 C 0.22916(7) 0.74013(13) 0.97461(7) 0.0401(4) Uani 1 1 d .
B19 B 0.37636(10) 0.61993(18) 0.70453(10) 0.0503(6) Uani 1 1 d .
H19 H 0.3681 0.6826 0.6822 0.060 Uiso 1 1 calc R
C20 C 0.25411(8) 0.81335(15) 1.00411(8) 0.0473(5) Uani 1 1 d .
H20 H 0.2548 0.8643 0.9852 0.057 Uiso 1 1 calc R
B20 B 0.34597(10) 0.59239(17) 0.74986(9) 0.0499(5) Uani 1 1 d .
H20A H 0.3172 0.6363 0.7573 0.060 Uiso 1 1 calc R
C21 C 0.27811(8) 0.81131(16) 1.06175(9) 0.0530(5) Uani 1 1 d .
H21 H 0.2955 0.8610 1.0821 0.064 Uiso 1 1 calc R
C22 C 0.27684(9) 0.73836(18) 1.08946(9) 0.0578(6) Uani 1 1 d .
H22 H 0.2937 0.7374 1.1288 0.069 Uiso 1 1 calc R
C23 C 0.25101(9) 0.66634(17) 1.06013(9) 0.0567(5) Uani 1 1 d .
H23 H 0.2492 0.6163 1.0793 0.068 Uiso 1 1 calc R
C24 C 0.22765(8) 0.66686(15) 1.00258(9) 0.0494(5) Uani 1 1 d .
H24 H 0.2106 0.6168 0.9825 0.059 Uiso 1 1 calc R
C25 C 0.29112(8) 0.70659(17) 0.89954(9) 0.0534(6) Uani 1 1 d .
C26 C 0.31872(10) 0.6388(3) 0.94376(10) 0.0846(10) Uani 1 1 d .
H26A H 0.3167 0.6556 0.9780 0.127 Uiso 1 1 calc R
H26B H 0.3572 0.6332 0.9508 0.127 Uiso 1 1 calc R
H26C H 0.3000 0.5840 0.9309 0.127 Uiso 1 1 calc R
C27 C 0.31658(11) 0.7956(2) 0.91894(14) 0.0927(12) Uani 1 1 d .
H27A H 0.2958 0.8383 0.8909 0.139 Uiso 1 1 calc R
H27B H 0.3547 0.7953 0.9243 0.139 Uiso 1 1 calc R
H27C H 0.3154 0.8099 0.9540 0.139 Uiso 1 1 calc R
C28 C 0.29814(8) 0.68330(17) 0.84801(9) 0.0547(6) Uani 1 1 d .
H28A H 0.2837 0.6258 0.8359 0.082 Uiso 1 1 calc R
H28B H 0.3371 0.6848 0.8564 0.082 Uiso 1 1 calc R
H28C H 0.2781 0.7243 0.8185 0.082 Uiso 1 1 calc R
C29 C 0.10747(8) 0.78766(15) 0.88656(8) 0.0473(5) Uani 1 1 d .
C30 C 0.12516(10) 0.86038(18) 0.92887(11) 0.0677(7) Uani 1 1 d .
H30A H 0.1487 0.8377 0.9657 0.101 Uiso 1 1 calc R
H30B H 0.0927 0.8868 0.9295 0.101 Uiso 1 1 calc R
H30C H 0.1454 0.9032 0.9185 0.101 Uiso 1 1 calc R
C31 C 0.08259(9) 0.71520(17) 0.90621(10) 0.0572(6) Uani 1 1 d .
H31A H 0.0701 0.6698 0.8783 0.086 Uiso 1 1 calc R
H31B H 0.0514 0.7369 0.9118 0.086 Uiso 1 1 calc R
H31C H 0.1103 0.6923 0.9412 0.086 Uiso 1 1 calc R
C32 C 0.06595(9) 0.82345(16) 0.83133(9) 0.0567(6) Uani 1 1 d .
H32A H 0.0820 0.8723 0.8209 0.085 Uiso 1 1 calc R
H32B H 0.0330 0.8419 0.8348 0.085 Uiso 1 1 calc R
H32C H 0.0561 0.7791 0.8028 0.085 Uiso 1 1 calc R
C33 C 0.36122(7) 0.44344(14) 0.70168(7) 0.0390(4) Uani 1 1 d .
C34 C 0.40184(7) 0.43751(14) 0.77148(7) 0.0433(4) Uani 1 1 d .
C35 C 0.45520(7) 0.32445(13) 0.89484(7) 0.0398(4) Uani 1 1 d .
C36 C 0.48010(8) 0.31481(13) 0.95649(7) 0.0407(4) Uani 1 1 d .
C37 C 0.48460(11) 0.38664(16) 0.98822(10) 0.0599(6) Uani 1 1 d .
H37 H 0.4711 0.4401 0.9709 0.072 Uiso 1 1 calc R
C38 C 0.50915(12) 0.38008(18) 1.04580(10) 0.0699(7) Uani 1 1 d .
H38 H 0.5119 0.4291 1.0677 0.084 Uiso 1 1 calc R
C39 C 0.52927(9) 0.30342(17) 1.07079(9) 0.0586(6) Uani 1 1 d .
H39 H 0.5475 0.2999 1.1100 0.070 Uiso 1 1 calc R
C40 C 0.52315(8) 0.23173(16) 1.03947(9) 0.0523(5) Uani 1 1 d .
H40 H 0.5361 0.1783 1.0571 0.063 Uiso 1 1 calc R
C41 C 0.49809(8) 0.23676(14) 0.98212(8) 0.0448(4) Uani 1 1 d .
H41 H 0.4933 0.1867 0.9605 0.054 Uiso 1 1 calc R
C42 C 0.35418(8) 0.30270(17) 0.87183(10) 0.0574(6) Uani 1 1 d .
C43 C 0.34069(16) 0.3752(3) 0.8985(2) 0.137(2) Uani 1 1 d .
H43A H 0.3705 0.3841 0.9356 0.206 Uiso 1 1 calc R
H43B H 0.3067 0.3630 0.9016 0.206 Uiso 1 1 calc R
H43C H 0.3359 0.4268 0.8762 0.206 Uiso 1 1 calc R
C44 C 0.36368(11) 0.2219(2) 0.90480(13) 0.0792(9) Uani 1 1 d .
H44A H 0.3785 0.1781 0.8890 0.119 Uiso 1 1 calc R
H44B H 0.3289 0.2020 0.9037 0.119 Uiso 1 1 calc R
H44C H 0.3898 0.2329 0.9433 0.119 Uiso 1 1 calc R
C45 C 0.30614(11) 0.2834(3) 0.81527(12) 0.0977(12) Uani 1 1 d .
H45A H 0.2995 0.3329 0.7909 0.147 Uiso 1 1 calc R
H45B H 0.2731 0.2712 0.8203 0.147 Uiso 1 1 calc R
H45C H 0.3152 0.2337 0.7986 0.147 Uiso 1 1 calc R
C46 C 0.54132(8) 0.3238(2) 0.87858(9) 0.0642(7) Uani 1 1 d .
C47 C 0.57425(9) 0.3926(3) 0.92002(11) 0.0900(11) Uani 1 1 d .
H47A H 0.5585 0.4488 0.9058 0.135 Uiso 1 1 calc R
H47B H 0.6124 0.3911 0.9253 0.135 Uiso 1 1 calc R
H47C H 0.5730 0.3822 0.9555 0.135 Uiso 1 1 calc R
C48 C 0.56098(12) 0.2335(3) 0.90070(13) 0.0942(12) Uani 1 1 d .
H48A H 0.5642 0.2285 0.9384 0.141 Uiso 1 1 calc R
H48B H 0.5968 0.2230 0.9010 0.141 Uiso 1 1 calc R
H48C H 0.5345 0.1914 0.8768 0.141 Uiso 1 1 calc R
C49 C 0.54790(9) 0.3342(2) 0.82506(10) 0.0712(8) Uani 1 1 d .
H49A H 0.5271 0.2895 0.7988 0.107 Uiso 1 1 calc R
H49B H 0.5867 0.3294 0.8332 0.107 Uiso 1 1 calc R
H49C H 0.5341 0.3904 0.8089 0.107 Uiso 1 1 calc R
C50 C 0.29737(7) 0.35479(13) 0.57330(7) 0.0378(4) Uani 1 1 d .
C51 C 0.27556(7) 0.36085(14) 0.51154(8) 0.0421(4) Uani 1 1 d .
C52 C 0.28161(9) 0.43725(16) 0.48888(9) 0.0528(5) Uani 1 1 d .
H52 H 0.3010 0.4831 0.5124 0.063 Uiso 1 1 calc R
C53 C 0.25944(11) 0.44708(19) 0.43184(10) 0.0653(6) Uani 1 1 d .
H53 H 0.2636 0.4996 0.4164 0.078 Uiso 1 1 calc R
C54 C 0.23101(10) 0.3797(2) 0.39734(9) 0.0661(7) Uani 1 1 d .
H54 H 0.2151 0.3867 0.3583 0.079 Uiso 1 1 calc R
C55 C 0.22605(8) 0.30309(18) 0.41987(9) 0.0573(6) Uani 1 1 d .
H55 H 0.2073 0.2569 0.3962 0.069 Uiso 1 1 calc R
C56 C 0.24827(8) 0.29274(16) 0.47700(8) 0.0489(5) Uani 1 1 d .
H56 H 0.2449 0.2397 0.4924 0.059 Uiso 1 1 calc R
C57 C 0.21105(7) 0.39030(13) 0.58419(7) 0.0383(4) Uani 1 1 d .
C58 C 0.20256(7) 0.40785(15) 0.63618(8) 0.0446(4) Uani 1 1 d .
H58A H 0.2181 0.3608 0.6625 0.067 Uiso 1 1 calc R
H58B H 0.1633 0.4127 0.6259 0.067 Uiso 1 1 calc R
H58C H 0.2209 0.4613 0.6533 0.067 Uiso 1 1 calc R
C59 C 0.18903(7) 0.46540(14) 0.54409(8) 0.0453(4) Uani 1 1 d .
H59A H 0.2106 0.5167 0.5610 0.068 Uiso 1 1 calc R
H59B H 0.1506 0.4755 0.5359 0.068 Uiso 1 1 calc R
H59C H 0.1919 0.4522 0.5097 0.068 Uiso 1 1 calc R
C60 C 0.18108(8) 0.30760(14) 0.55850(9) 0.0480(5) Uani 1 1 d .
H60A H 0.1834 0.2970 0.5236 0.072 Uiso 1 1 calc R
H60B H 0.1425 0.3126 0.5514 0.072 Uiso 1 1 calc R
H60C H 0.1980 0.2601 0.5840 0.072 Uiso 1 1 calc R
C61 C 0.39333(8) 0.29190(17) 0.60113(9) 0.0557(6) Uani 1 1 d .
C62 C 0.42618(10) 0.3655(2) 0.59370(12) 0.0742(8) Uani 1 1 d .
H62A H 0.4033 0.3973 0.5601 0.111 Uiso 1 1 calc R
H62B H 0.4584 0.3429 0.5904 0.111 Uiso 1 1 calc R
H62C H 0.4381 0.4036 0.6258 0.111 Uiso 1 1 calc R
C63 C 0.37459(10) 0.2317(2) 0.55219(11) 0.0764(9) Uani 1 1 d .
H63A H 0.3497 0.1890 0.5554 0.115 Uiso 1 1 calc R
H63B H 0.4065 0.2030 0.5517 0.115 Uiso 1 1 calc R
H63C H 0.3555 0.2641 0.5178 0.115 Uiso 1 1 calc R
C64 C 0.42789(10) 0.24041(19) 0.65315(10) 0.0675(7) Uani 1 1 d .
H64A H 0.4378 0.2766 0.6859 0.101 Uiso 1 1 calc R
H64B H 0.4613 0.2204 0.6512 0.101 Uiso 1 1 calc R
H64C H 0.4067 0.1912 0.6557 0.101 Uiso 1 1 calc R

loop_
_atom_site_aniso_label
_atom_site_aniso_U_11
_atom_site_aniso_U_22
_atom_site_aniso_U_33
_atom_site_aniso_U_23
_atom_site_aniso_U_13
_atom_site_aniso_U_12
Si1 0.0290(2) 0.0492(3) 0.0263(2) -0.00473(19) 0.00756(18) 0.00057(19)
N1 0.0272(7) 0.0610(10) 0.0290(7) -0.0092(7) 0.0085(6) -0.0027(6)
C1 0.0305(8) 0.0534(11) 0.0218(8) -0.0043(7) 0.0060(7) 0.0030(7)
B1 0.0329(10) 0.0524(12) 0.0257(9) -0.0012(8) 0.0090(8) 0.0009(9)
Si2 0.0305(2) 0.0545(3) 0.0277(2) -0.0063(2) 0.00868(19) -0.0025(2)
N2 0.0306(7) 0.0566(10) 0.0303(7) -0.0095(7) 0.0099(6) 0.0006(6)
C2 0.0271(8) 0.0518(10) 0.0213(8) -0.0049(7) 0.0055(6) 0.0008(7)
B2 0.0343(10) 0.0535(13) 0.0291(10) -0.0062(9) 0.0090(8) 0.0056(9)
Si3 0.0304(2) 0.0549(3) 0.0292(2) -0.0005(2) 0.00937(19) 0.0033(2)
N3 0.0320(7) 0.0490(9) 0.0291(7) -0.0016(6) 0.0110(6) 0.0014(6)
C3 0.0373(9) 0.0389(9) 0.0282(9) -0.0011(7) 0.0103(7) 0.0047(7)
B3 0.0412(11) 0.0523(13) 0.0295(10) -0.0065(9) 0.0117(9) 0.0000(9)
Si4 0.0371(3) 0.0695(4) 0.0279(2) 0.0037(2) 0.0050(2) 0.0067(2)
N4 0.0281(7) 0.0499(9) 0.0271(7) -0.0022(6) 0.0060(6) 0.0013(6)
C4 0.0427(10) 0.0443(10) 0.0262(9) -0.0002(7) 0.0094(7) -0.0006(8)
B4 0.0436(11) 0.0570(13) 0.0286(10) 0.0001(9) 0.0121(9) 0.0037(10)
N5 0.0317(7) 0.0626(11) 0.0327(8) -0.0056(7) 0.0098(6) 0.0082(7)
C5 0.0418(10) 0.0446(11) 0.0376(10) 0.0033(8) 0.0108(8) -0.0021(8)
B5 0.0377(10) 0.0511(13) 0.0324(10) -0.0028(9) 0.0091(9) -0.0038(9)
N6 0.0256(7) 0.0538(9) 0.0267(7) -0.0033(6) 0.0088(6) 0.0004(6)
C6 0.0414(10) 0.0673(14) 0.0356(10) 0.0150(10) 0.0095(8) -0.0041(9)
B6 0.0374(10) 0.0573(13) 0.0294(10) -0.0013(9) 0.0067(8) 0.0083(9)
N7 0.0311(8) 0.0664(11) 0.0365(8) 0.0105(8) 0.0103(7) 0.0028(7)
C7 0.0567(12) 0.0734(15) 0.0274(9) -0.0015(10) 0.0115(9) -0.0145(11)
B7 0.0454(12) 0.0551(13) 0.0357(11) -0.0031(10) 0.0139(9) 0.0079(10)
N8 0.0300(7) 0.0800(12) 0.0260(7) 0.0076(8) 0.0079(6) 0.0085(7)
C8 0.1000(19) 0.0542(13) 0.0353(11) -0.0115(10) 0.0226(12) -0.0164(12)
B8 0.0487(12) 0.0491(13) 0.0381(12) -0.0049(10) 0.0114(10) 0.0002(10)
C9 0.0898(17) 0.0406(11) 0.0353(11) -0.0026(8) 0.0211(11) -0.0034(11)
B9 0.0473(12) 0.0535(14) 0.0394(12) 0.0014(10) 0.0173(10) -0.0030(10)
C10 0.0377(9) 0.0611(12) 0.0382(10) 0.0035(9) 0.0192(8) 0.0051(8)
B10 0.0510(13) 0.0512(13) 0.0401(12) 0.0032(10) 0.0149(10) 0.0079(10)
C11 0.0502(12) 0.0872(18) 0.0589(14) -0.0087(13) 0.0265(11) -0.0164(12)
B11 0.0305(10) 0.0729(16) 0.0318(11) 0.0040(10) 0.0082(8) -0.0029(10)
C12 0.0544(14) 0.111(2) 0.0716(17) 0.0382(16) 0.0316(13) 0.0027(14)
B12 0.0355(10) 0.0644(14) 0.0238(9) -0.0036(9) 0.0100(8) 0.0016(9)
C13 0.0620(14) 0.0771(17) 0.0753(17) -0.0087(14) 0.0411(13) 0.0079(12)
B13 0.0341(10) 0.0540(13) 0.0262(9) -0.0012(9) 0.0067(8) 0.0001(9)
C14 0.0267(8) 0.0607(12) 0.0363(10) -0.0010(9) 0.0062(7) 0.0019(8)
B14 0.0501(13) 0.0704(16) 0.0224(10) -0.0040(10) 0.0085(9) -0.0050(11)
C15 0.0304(9) 0.0854(16) 0.0430(11) 0.0006(10) 0.0138(8) 0.0039(9)
B15 0.0363(10) 0.0627(14) 0.0275(10) 0.0024(9) 0.0095(8) -0.0020(9)
C16 0.0363(10) 0.0727(15) 0.0477(12) -0.0067(11) 0.0037(9) -0.0090(10)
B16 0.0372(11) 0.0784(18) 0.0283(11) -0.0006(11) -0.0008(9) -0.0082(11)
C17 0.0413(11) 0.0708(15) 0.0561(13) 0.0064(11) 0.0151(10) 0.0144(10)
B17 0.0386(11) 0.0780(18) 0.0369(12) 0.0021(11) 0.0073(10) -0.0139(11)
C18 0.0318(8) 0.0489(11) 0.0314(9) -0.0093(8) 0.0119(7) -0.0053(7)
B18 0.0522(13) 0.0695(17) 0.0320(11) -0.0056(11) 0.0060(10) -0.0120(12)
C19 0.0331(9) 0.0559(11) 0.0291(9) -0.0080(8) 0.0114(7) 0.0006(8)
B19 0.0463(12) 0.0623(15) 0.0332(11) -0.0015(10) 0.0089(10) -0.0070(10)
C20 0.0408(10) 0.0612(13) 0.0363(10) -0.0107(9) 0.0133(8) -0.0016(9)
B20 0.0504(13) 0.0627(15) 0.0294(10) -0.0058(10) 0.0106(10) -0.0014(11)
C21 0.0415(10) 0.0772(15) 0.0346(10) -0.0170(10) 0.0111(9) -0.0052(10)
C22 0.0422(11) 0.0939(18) 0.0305(10) -0.0073(11) 0.0096(9) 0.0049(11)
C23 0.0528(12) 0.0751(16) 0.0422(12) 0.0067(11) 0.0208(10) 0.0047(11)
C24 0.0432(10) 0.0599(13) 0.0418(11) -0.0077(9) 0.0154(9) -0.0001(9)
C25 0.0250(9) 0.0925(17) 0.0378(10) -0.0159(11) 0.0091(8) -0.0036(9)
C26 0.0392(11) 0.166(3) 0.0403(12) 0.0154(16) 0.0097(10) 0.0342(16)
C27 0.0548(15) 0.134(3) 0.105(2) -0.070(2) 0.0488(16) -0.0461(17)
C28 0.0324(9) 0.0885(17) 0.0423(11) -0.0107(11) 0.0153(9) 0.0006(10)
C29 0.0350(9) 0.0660(13) 0.0389(10) -0.0140(9) 0.0144(8) 0.0053(9)
C30 0.0496(12) 0.0826(18) 0.0648(15) -0.0334(14) 0.0193(11) 0.0082(12)
C31 0.0430(11) 0.0840(17) 0.0513(12) -0.0065(11) 0.0268(10) 0.0034(11)
C32 0.0413(10) 0.0719(15) 0.0494(12) -0.0073(11) 0.0128(9) 0.0143(10)
C33 0.0274(8) 0.0626(12) 0.0221(8) 0.0019(8) 0.0063(7) 0.0029(8)
C34 0.0313(9) 0.0688(13) 0.0213(8) 0.0006(8) 0.0036(7) -0.0011(8)
C35 0.0341(9) 0.0521(11) 0.0291(9) 0.0038(8) 0.0099(7) 0.0023(8)
C36 0.0381(9) 0.0515(11) 0.0283(9) 0.0022(8) 0.0105(8) -0.0033(8)
C37 0.0827(16) 0.0512(13) 0.0434(12) 0.0006(10) 0.0251(12) -0.0136(11)
C38 0.0948(19) 0.0699(16) 0.0416(12) -0.0140(11) 0.0264(13) -0.0309(14)
C39 0.0562(13) 0.0844(17) 0.0298(10) 0.0053(10) 0.0135(9) -0.0200(11)
C40 0.0398(10) 0.0729(15) 0.0416(11) 0.0180(10) 0.0154(9) 0.0031(10)
C41 0.0406(10) 0.0514(11) 0.0382(10) 0.0053(8) 0.0132(8) 0.0024(8)
C42 0.0346(10) 0.0822(16) 0.0564(13) 0.0115(12) 0.0207(10) 0.0009(10)
C43 0.103(3) 0.117(3) 0.252(6) -0.058(3) 0.133(4) -0.016(2)
C44 0.0504(13) 0.111(2) 0.0766(18) 0.0269(17) 0.0285(13) -0.0108(14)
C45 0.0442(13) 0.163(3) 0.0669(18) 0.039(2) 0.0069(13) -0.0236(17)
C46 0.0295(10) 0.124(2) 0.0364(11) 0.0227(12) 0.0116(8) 0.0183(11)
C47 0.0330(11) 0.176(4) 0.0441(14) 0.0099(17) 0.0010(10) -0.0120(15)
C48 0.0710(17) 0.151(3) 0.0772(19) 0.058(2) 0.0474(16) 0.063(2)
C49 0.0375(11) 0.131(3) 0.0478(13) 0.0229(14) 0.0211(10) 0.0202(13)
C50 0.0310(8) 0.0504(11) 0.0289(9) -0.0066(7) 0.0099(7) -0.0003(7)
C51 0.0326(9) 0.0618(12) 0.0323(9) -0.0060(8) 0.0143(7) 0.0033(8)
C52 0.0536(12) 0.0644(14) 0.0396(11) -0.0006(10) 0.0195(10) 0.0035(10)
C53 0.0708(15) 0.0846(18) 0.0453(13) 0.0113(12) 0.0296(12) 0.0134(13)
C54 0.0533(13) 0.108(2) 0.0320(11) -0.0035(12) 0.0144(10) 0.0165(13)
C55 0.0374(10) 0.0900(18) 0.0407(11) -0.0216(12) 0.0134(9) 0.0011(10)
C56 0.0378(10) 0.0686(14) 0.0386(10) -0.0122(9) 0.0151(8) -0.0005(9)
C57 0.0255(8) 0.0542(11) 0.0310(9) -0.0062(8) 0.0083(7) -0.0004(7)
C58 0.0310(9) 0.0646(13) 0.0380(10) -0.0068(9) 0.0149(8) 0.0009(8)
C59 0.0322(9) 0.0592(12) 0.0371(10) -0.0030(9) 0.0080(8) 0.0051(8)
C60 0.0347(9) 0.0602(13) 0.0460(11) -0.0114(9) 0.0147(9) -0.0051(8)
C61 0.0366(10) 0.0846(16) 0.0453(12) -0.0082(11) 0.0172(9) 0.0121(10)
C62 0.0463(12) 0.114(2) 0.0743(17) 0.0005(16) 0.0373(13) 0.0089(13)
C63 0.0515(13) 0.113(2) 0.0601(15) -0.0271(15) 0.0201(12) 0.0225(14)
C64 0.0478(12) 0.0941(19) 0.0548(14) -0.0025(13) 0.0169(11) 0.0270(12)

loop_
_atom_type_symbol
_atom_type_description
_atom_type_scat_dispersion_real
_atom_type_scat_dispersion_imag
_atom_type_scat_source
C C 0.0181 0.0091 'International Tables Vol C Tables 4.2.6.8 and 6.1.1.4'
H H 0.0000 0.0000 'International Tables Vol C Tables 4.2.6.8 and 6.1.1.4'
B B 0.0090 0.0039 'International Tables Vol C Tables 4.2.6.8 and 6.1.1.4'
N N 0.0311 0.0180 'International Tables Vol C Tables 4.2.6.8 and 6.1.1.4'
Si Si 0.2541 0.3302 'International Tables Vol C Tables 4.2.6.8 and 6.1.1.4'

loop_
_citation_id
_citation_doi
_citation_year
1 10.1002/anie.201606979 2016

loop_
_geom_angle_atom_site_label_1
_geom_angle_atom_site_label_2
_geom_angle_atom_site_label_3
_geom_angle
N4 Si1 N3 69.82(7)
N4 Si1 C2 99.18(7)
N3 Si1 C2 100.86(7)
N4 Si1 C3 35.03(7)
N3 Si1 C3 35.19(6)
C2 Si1 C3 106.26(7)
C18 N1 C25 128.58(15)
C18 N1 Si2 91.50(11)
C25 N1 Si2 132.05(13)
B4 C1 B1 62.44(12)
B4 C1 C2 110.11(14)
B1 C1 C2 60.27(10)
B4 C1 B6 61.75(13)
B1 C1 B6 112.19(16)
C2 C1 B6 109.31(14)
B4 C1 B2 112.90(16)
B1 C1 B2 111.26(14)
C2 C1 B2 59.86(10)
B6 C1 B2 62.31(12)
B4 C1 Si2 129.21(12)
B1 C1 Si2 121.08(13)
C2 C1 Si2 113.18(12)
B6 C1 Si2 123.06(12)
B2 C1 Si2 111.09(13)
C1 B1 C2 59.97(10)
C1 B1 B4 58.82(12)
C2 B1 B4 107.01(14)
C1 B1 B5 106.98(14)
C2 B1 B5 58.81(11)
B4 B1 B5 108.28(16)
C1 B1 B9 106.31(15)
C2 B1 B9 106.32(15)
B4 B1 B9 60.12(13)
B5 B1 B9 60.12(13)
N1 Si2 N2 69.81(7)
N1 Si2 C1 96.79(8)
N2 Si2 C1 99.85(8)
N1 Si2 C18 35.10(7)
N2 Si2 C18 34.95(6)
C1 Si2 C18 103.26(7)
C18 N2 C29 130.00(16)
C18 N2 Si2 91.22(11)
C29 N2 Si2 138.03(13)
C1 C2 B2 60.34(10)
C1 C2 B1 59.76(10)
B2 C2 B1 111.23(14)
C1 C2 B5 109.62(14)
B2 C2 B5 112.72(16)
B1 C2 B5 62.36(12)
C1 C2 B3 110.30(14)
B2 C2 B3 62.62(12)
B1 C2 B3 112.88(15)
B5 C2 B3 61.96(12)
C1 C2 Si1 111.97(12)
B2 C2 Si1 120.56(13)
B1 C2 Si1 110.65(12)
B5 C2 Si1 123.42(12)
B3 C2 Si1 130.09(12)
C2 B2 C1 59.79(10)
C2 B2 B7 105.86(16)
C1 B2 B7 106.15(16)
C2 B2 B6 106.36(15)
C1 B2 B6 58.64(12)
B7 B2 B6 60.00(13)
C2 B2 B3 58.79(11)
C1 B2 B3 106.83(15)
B7 B2 B3 59.79(13)
B6 B2 B3 107.70(17)
N5 Si3 N6 69.76(7)
N5 Si3 C33 99.92(8)
N6 Si3 C33 96.80(8)
N5 Si3 C50 34.95(6)
N6 Si3 C50 35.13(6)
C33 Si3 C50 103.77(7)
C3 N3 C10 130.45(16)
C3 N3 Si1 91.27(11)
C10 N3 Si1 136.56(13)
N4 C3 N3 106.13(15)
N4 C3 C4 127.50(17)
N3 C3 C4 126.37(17)
N4 C3 Si1 53.35(9)
N3 C3 Si1 53.55(9)
C4 C3 Si1 172.25(14)
C2 B3 B5 59.02(12)
C2 B3 B7 105.87(15)
B5 B3 B7 107.99(16)
C2 B3 B2 58.60(11)
B5 B3 B2 107.12(15)
B7 B3 B2 59.99(13)
C2 B3 B8 105.95(15)
B5 B3 B8 60.11(13)
B7 B3 B8 60.01(13)
B2 B3 B8 107.57(16)
N8 Si4 N7 69.77(7)
N8 Si4 C34 100.06(9)
N7 Si4 C34 100.61(8)
N8 Si4 C35 34.91(7)
N7 Si4 C35 35.31(7)
C34 Si4 C35 106.84(8)
C3 N4 C14 129.25(15)
C3 N4 Si1 91.62(11)
C14 N4 Si1 133.20(12)
C9 C4 C5 118.74(18)
C9 C4 C3 118.84(18)
C5 C4 C3 122.38(17)
C1 B4 B6 59.25(12)
C1 B4 B1 58.74(11)
B6 B4 B1 107.22(15)
C1 B4 B9 106.22(15)
B6 B4 B9 107.86(16)
B1 B4 B9 60.09(13)
C1 B4 B10 105.83(15)
B6 B4 B10 59.59(14)
B1 B4 B10 107.52(16)
B9 B4 B10 60.11(14)
C50 N5 C61 130.87(17)
C50 N5 Si3 91.60(11)
C61 N5 Si3 136.94(14)
C4 C5 C6 120.0(2)
C2 B5 B3 59.02(12)
C2 B5 B1 58.83(11)
B3 B5 B1 107.65(15)
C2 B5 B8 106.15(15)
B3 B5 B8 60.36(13)
B1 B5 B8 108.06(15)
C2 B5 B9 106.17(15)
B3 B5 B9 108.91(16)
B1 B5 B9 59.92(13)
B8 B5 B9 60.63(13)
C50 N6 C57 128.22(15)
C50 N6 Si3 91.35(11)
C57 N6 Si3 132.02(12)
C7 C6 C5 120.9(2)
C1 B6 B4 59.00(12)
C1 B6 B10 106.71(16)
B4 B6 B10 60.96(14)
C1 B6 B7 106.47(15)
B4 B6 B7 109.38(16)
B10 B6 B7 60.63(14)
C1 B6 B2 59.04(11)
B4 B6 B2 107.99(15)
B10 B6 B2 108.44(16)
B7 B6 B2 60.01(13)
C35 N7 C42 128.86(17)
C35 N7 Si4 91.13(12)
C42 N7 Si4 136.00(15)
C6 C7 C8 119.72(19)
B3 B7 B2 60.22(13)
B3 B7 B6 108.04(16)
B2 B7 B6 59.98(13)
B3 B7 B8 60.21(13)
B2 B7 B8 107.91(16)
B6 B7 B8 107.11(16)
B3 B7 B10 107.79(16)
B2 B7 B10 107.26(16)
B6 B7 B10 59.17(14)
B8 B7 B10 59.62(13)
C35 N8 C46 129.16(16)
C35 N8 Si4 91.67(12)
C46 N8 Si4 134.44(14)
C7 C8 C9 120.3(2)
B10 B8 B5 107.69(17)
B10 B8 B7 60.39(13)
B5 B8 B7 107.34(17)
B10 B8 B3 108.06(17)
B5 B8 B3 59.52(13)
B7 B8 B3 59.78(13)
B10 B8 B9 59.99(13)
B5 B8 B9 59.76(13)
B7 B8 B9 108.01(16)
B3 B8 B9 107.55(17)
C4 C9 C8 120.4(2)
B4 B9 B1 59.78(13)
B4 B9 B10 60.12(13)
B1 B9 B10 107.28(17)
B4 B9 B5 107.87(16)
B1 B9 B5 59.95(12)
B10 B9 B5 107.04(17)
B4 B9 B8 107.63(17)
B1 B9 B8 107.27(16)
B10 B9 B8 59.33(13)
B5 B9 B8 59.60(13)
N3 C10 C12 112.88(17)
N3 C10 C13 108.93(19)
C12 C10 C13 111.5(2)
N3 C10 C11 106.36(16)
C12 C10 C11 107.5(2)
C13 C10 C11 109.5(2)
B6 B10 B8 108.22(17)
B6 B10 B9 107.49(17)
B8 B10 B9 60.69(13)
B6 B10 B4 59.45(13)
B8 B10 B4 108.44(17)
B9 B10 B4 59.77(13)
B6 B10 B7 60.19(13)
B8 B10 B7 60.00(13)
B9 B10 B7 108.26(17)
B4 B10 B7 107.83(17)
C34 B11 C33 59.97(11)
C34 B11 B17 106.48(18)
C33 B11 B17 106.62(17)
C34 B11 B16 58.81(13)
C33 B11 B16 106.88(16)
B17 B11 B16 59.97(15)
C34 B11 B15 107.29(16)
C33 B11 B15 59.02(12)
B17 B11 B15 60.37(14)
B16 B11 B15 108.29(19)
C33 B12 C34 59.98(11)
C33 B12 B20 106.22(16)
C34 B12 B20 106.03(16)
C33 B12 B13 58.74(12)
C34 B12 B13 106.63(15)
B20 B12 B13 59.92(13)
C33 B12 B14 107.09(15)
C34 B12 B14 58.82(13)
B20 B12 B14 59.98(14)
B13 B12 B14 107.93(17)
C33 B13 B15 59.38(12)
C33 B13 B20 106.38(15)
B15 B13 B20 109.02(16)
C33 B13 B12 58.88(12)
B15 B13 B12 107.97(15)
B20 B13 B12 59.99(13)
C33 B13 B19 106.30(16)
B15 B13 B19 60.16(14)
B20 B13 B19 60.75(13)
B12 B13 B19 108.20(15)
N4 C14 C17 111.62(17)
N4 C14 C16 109.67(16)
C17 C14 C16 110.37(18)
N4 C14 C15 106.69(15)
C17 C14 C15 108.31(19)
C16 C14 C15 110.10(19)
C34 B14 B16 58.95(14)
C34 B14 B20 105.96(15)
B16 B14 B20 108.08(17)
C34 B14 B12 58.86(12)
B16 B14 B12 107.28(16)
B20 B14 B12 59.84(13)
C34 B14 B18 105.63(17)
B16 B14 B18 59.58(15)
B20 B14 B18 60.62(15)
B12 B14 B18 107.85(16)
C33 B15 B13 58.74(12)
C33 B15 B11 58.82(12)
B13 B15 B11 106.90(15)
C33 B15 B19 105.95(16)
B13 B15 B19 60.35(13)
B11 B15 B19 107.19(16)
C33 B15 B17 105.89(15)
B13 B15 B17 108.04(16)
B11 B15 B17 59.63(14)
B19 B15 B17 59.96(14)
C34 B16 B18 106.57(17)
C34 B16 B14 59.15(13)
B18 B16 B14 60.58(15)
C34 B16 B17 106.39(15)
B18 B16 B17 60.68(16)
B14 B16 B17 109.10(18)
C34 B16 B11 58.81(12)
B18 B16 B11 108.05(17)
B14 B16 B11 107.59(16)
B17 B16 B11 59.87(15)
B11 B17 B16 60.16(14)
B11 B17 B19 107.41(17)
B16 B17 B19 107.25(18)
B11 B17 B15 60.00(14)
B16 B17 B15 108.15(17)
B19 B17 B15 59.86(13)
B11 B17 B18 107.22(18)
B16 B17 B18 59.33(15)
B19 B17 B18 59.65(14)
B15 B17 B18 107.58(17)
N2 C18 N1 106.76(15)
N2 C18 C19 127.48(16)
N1 C18 C19 125.70(16)
N2 C18 Si2 53.83(9)
N1 C18 Si2 53.40(9)
C19 C18 Si2 176.05(15)
B16 B18 B19 108.09(19)
B16 B18 B14 59.84(15)
B19 B18 B14 108.30(17)
B16 B18 B17 59.99(15)
B19 B18 B17 60.04(14)
B14 B18 B17 108.0(2)
B16 B18 B20 107.47(19)
B19 B18 B20 60.50(13)
B14 B18 B20 59.59(14)
B17 B18 B20 108.07(17)
C24 C19 C20 119.86(18)
C24 C19 C18 117.59(18)
C20 C19 C18 122.51(19)
B18 B19 B15 108.36(19)
B18 B19 B13 107.71(18)
B15 B19 B13 59.49(13)
B18 B19 B17 60.32(15)
B15 B19 B17 60.18(14)
B13 B19 B17 107.54(19)
B18 B19 B20 60.31(14)
B15 B19 B20 107.36(18)
B13 B19 B20 59.34(13)
B17 B19 B20 108.15(18)
C19 C20 C21 119.3(2)
B13 B20 B12 60.09(13)
B13 B20 B14 108.23(18)
B12 B20 B14 60.18(14)
B13 B20 B18 107.27(17)
B12 B20 B18 107.47(18)
B14 B20 B18 59.79(14)
B13 B20 B19 59.91(13)
B12 B20 B19 107.62(17)
B14 B20 B19 107.41(18)
B18 B20 B19 59.19(13)
C22 C21 C20 120.7(2)
C21 C22 C23 119.9(2)
C22 C23 C24 120.1(2)
C19 C24 C23 120.1(2)
N1 C25 C28 107.02(15)
N1 C25 C26 110.36(19)
C28 C25 C26 109.1(2)
N1 C25 C27 110.4(2)
C28 C25 C27 108.0(2)
C26 C25 C27 111.8(2)
N2 C29 C31 109.30(18)
N2 C29 C32 106.48(16)
C31 C29 C32 111.03(19)
N2 C29 C30 112.19(17)
C31 C29 C30 109.9(2)
C32 C29 C30 107.9(2)
B13 C33 B12 62.38(12)
B13 C33 C34 109.63(15)
B12 C33 C34 60.14(11)
B13 C33 B11 112.11(17)
B12 C33 B11 111.01(15)
C34 C33 B11 59.87(11)
B13 C33 B15 61.88(13)
B12 C33 B15 112.82(17)
C34 C33 B15 109.72(15)
B11 C33 B15 62.16(13)
B13 C33 Si3 122.24(12)
B12 C33 Si3 111.21(13)
C34 C33 Si3 113.93(13)
B11 C33 Si3 121.81(14)
B15 C33 Si3 128.90(12)
B11 C34 C33 60.16(11)
B11 C34 B16 62.38(14)
C33 C34 B16 109.85(15)
B11 C34 B12 111.04(15)
C33 C34 B12 59.88(11)
B16 C34 B12 112.44(18)
B11 C34 B14 112.70(18)
C33 C34 B14 109.79(15)
B16 C34 B14 61.89(15)
B12 C34 B14 62.32(13)
B11 C34 Si4 110.58(14)
C33 C34 Si4 112.82(13)
B16 C34 Si4 122.57(14)
B12 C34 Si4 121.55(14)
B14 C34 Si4 129.96(13)
N8 C35 N7 106.14(16)
N8 C35 C36 127.11(16)
N7 C35 C36 126.74(17)
N8 C35 Si4 53.42(9)
N7 C35 Si4 53.57(10)
C36 C35 Si4 171.67(15)
C41 C36 C37 119.67(19)
C41 C36 C35 122.02(18)
C37 C36 C35 118.31(19)
C36 C37 C38 119.6(2)
C39 C38 C37 120.3(2)
C40 C39 C38 120.2(2)
C39 C40 C41 120.3(2)
C36 C41 C40 119.9(2)
C43 C42 N7 110.3(2)
C43 C42 C44 112.2(3)
N7 C42 C44 111.94(19)
C43 C42 C45 110.4(3)
N7 C42 C45 105.9(2)
C44 C42 C45 105.7(2)
N8 C46 C47 109.8(2)
N8 C46 C49 106.73(16)
C47 C46 C49 109.8(2)
N8 C46 C48 111.0(2)
C47 C46 C48 112.0(2)
C49 C46 C48 107.4(2)
N5 C50 N6 106.37(15)
N5 C50 C51 128.00(16)
N6 C50 C51 125.61(16)
N5 C50 Si3 53.45(9)
N6 C50 Si3 53.53(9)
C51 C50 Si3 174.29(15)
C52 C51 C56 119.93(19)
C52 C51 C50 118.34(19)
C56 C51 C50 121.7(2)
C51 C52 C53 120.2(2)
C52 C53 C54 119.8(3)
C55 C54 C53 120.0(2)
C54 C55 C56 120.5(2)
C55 C56 C51 119.5(2)
N6 C57 C60 110.28(15)
N6 C57 C59 111.11(15)
C60 C57 C59 111.54(16)
N6 C57 C58 106.57(14)
C60 C57 C58 107.58(16)
C59 C57 C58 109.58(16)
N5 C61 C63 111.85(18)
N5 C61 C62 109.4(2)
C63 C61 C62 110.7(2)
N5 C61 C64 106.12(18)
C63 C61 C64 107.7(2)
C62 C61 C64 111.0(2)

loop_
_geom_bond_atom_site_label_1
_geom_bond_atom_site_label_2
_geom_bond_distance
Si1 N4 1.8644(15)
Si1 N3 1.8689(15)
Si1 C2 1.991(2)
Si1 C3 2.3230(18)
N1 C18 1.339(2)
N1 C25 1.489(2)
N1 Si2 1.8685(16)
C1 B4 1.709(3)
C1 B1 1.708(3)
C1 C2 1.711(2)
C1 B6 1.714(3)
C1 B2 1.721(3)
C1 Si2 2.001(2)
B1 C2 1.717(3)
B1 B4 1.771(3)
B1 B5 1.777(3)
B1 B9 1.777(3)
Si2 N2 1.8787(16)
Si2 C18 2.3268(19)
N2 C18 1.333(2)
N2 C29 1.487(2)
C2 B2 1.713(3)
C2 B5 1.716(3)
C2 B3 1.716(3)
B2 B7 1.778(3)
B2 B6 1.777(3)
B2 B3 1.782(3)
Si3 N5 1.8718(16)
Si3 N6 1.8734(15)
Si3 C33 1.992(2)
Si3 C50 2.3291(19)
N3 C3 1.339(2)
N3 C10 1.490(2)
C3 N4 1.334(2)
C3 C4 1.496(2)
B3 B5 1.767(3)
B3 B7 1.774(3)
B3 B8 1.782(3)
Si4 N8 1.8640(16)
Si4 N7 1.8670(17)
Si4 C34 1.990(2)
Si4 C35 2.3201(19)
N4 C14 1.490(2)
C4 C9 1.382(3)
C4 C5 1.391(3)
B4 B6 1.757(3)
B4 B9 1.777(3)
B4 B10 1.783(3)
N5 C50 1.335(2)
N5 C61 1.489(2)
C5 C6 1.390(3)
B5 B8 1.777(3)
B5 B9 1.780(3)
N6 C50 1.340(2)
N6 C57 1.484(2)
C6 C7 1.365(3)
B6 B10 1.759(4)
B6 B7 1.777(3)
N7 C35 1.341(2)
N7 C42 1.489(3)
C7 C8 1.370(4)
B7 B8 1.778(3)
B7 B10 1.785(3)
N8 C35 1.328(2)
N8 C46 1.499(2)
C8 C9 1.397(3)
B8 B10 1.771(3)
B8 B9 1.796(3)
B9 B10 1.783(3)
C10 C12 1.510(3)
C10 C13 1.518(3)
C10 C11 1.533(3)
B11 C34 1.711(3)
B11 C33 1.716(3)
B11 B17 1.767(4)
B11 B16 1.772(3)
B11 B15 1.774(3)
B12 C33 1.711(3)
B12 C34 1.716(3)
B12 B20 1.769(4)
B12 B13 1.771(3)
B12 B14 1.775(3)
B13 C33 1.708(3)
B13 B15 1.763(3)
B13 B20 1.768(3)
B13 B19 1.778(3)
C14 C17 1.528(3)
C14 C16 1.528(3)
C14 C15 1.528(3)
B14 C34 1.715(3)
B14 B16 1.762(4)
B14 B20 1.771(3)
B14 B18 1.775(4)
B15 C33 1.720(3)
B15 B19 1.775(4)
B15 B17 1.780(3)
B16 C34 1.711(3)
B16 B18 1.757(4)
B16 B17 1.769(3)
B17 B19 1.776(4)
B17 B18 1.781(4)
C18 C19 1.493(2)
B18 B19 1.769(3)
B18 B20 1.790(3)
C19 C24 1.381(3)
C19 C20 1.390(3)
B19 B20 1.793(3)
C20 C21 1.393(3)
C21 C22 1.371(4)
C22 C23 1.379(4)
C23 C24 1.391(3)
C25 C28 1.520(3)
C25 C26 1.524(4)
C25 C27 1.542(4)
C29 C31 1.526(3)
C29 C32 1.525(3)
C29 C30 1.530(3)
C33 C34 1.713(2)
C35 C36 1.497(2)
C36 C41 1.383(3)
C36 C37 1.384(3)
C37 C38 1.395(3)
C38 C39 1.367(4)
C39 C40 1.369(4)
C40 C41 1.388(3)
C42 C43 1.471(4)
C42 C44 1.500(4)
C42 C45 1.540(4)
C46 C47 1.527(4)
C46 C49 1.531(3)
C46 C48 1.536(4)
C50 C51 1.501(3)
C51 C52 1.384(3)
C51 C56 1.395(3)
C52 C53 1.388(3)
C53 C54 1.394(4)
C54 C55 1.376(4)
C55 C56 1.391(3)
C57 C60 1.525(3)
C57 C59 1.529(3)
C57 C58 1.534(2)
C61 C63 1.514(3)
C61 C62 1.522(4)
C61 C64 1.529(3)

loop_
_platon_squeeze_void_nr
_platon_squeeze_void_average_x
_platon_squeeze_void_average_y
_platon_squeeze_void_average_z
_platon_squeeze_void_volume
_platon_squeeze_void_count_electrons
1 -0.003 0.500 -0.003 1604.0 384.7
2 0.459 1.000 -0.041 1604.1 384.9
